data_7127344
loop_
_publ_author_name
'Spitzer, Fabian'
'Bal\'azs, G\'abor'
'Gra\&sl, Christian'
'Scheer, Manfred'

_publ_section_title
;
 Iron \b-diiminate complexes with As<sub>2</sub>-, As<sub>4</sub>- and
 As<sub>8</sub>-ligands.
;
_journal_issue 86
_journal_name_full 'Chemical communications (Cambridge, England)'
_journal_page_first 13209
_journal_page_last 13212
_journal_paper_doi 10.1039/d0cc05173j
_journal_volume 56
_journal_year 2020
_chemical_formula_moiety '2(C27 H37 As2 Fe N2)'
_chemical_formula_sum 'C54 H74 As4 Fe2 N4'
_chemical_formula_weight 1190.55
_space_group_crystal_system triclinic
_space_group_IT_number 2
_space_group_name_Hall '-P 1'
_space_group_name_H-M_alt 'P -1'
_atom_sites_solution_hydrogens geom
_atom_sites_solution_primary dual
_audit_creation_date 2017-02-13
_audit_creation_method
;
Olex2 1.2-alpha
(compiled 2017.02.06 svn.r3384 for OlexSys, GUI svn.r5312)
;
_audit_update_record
;
2020-07-27 deposited with the CCDC.	2020-09-28 downloaded from the CCDC.
;
_cell_angle_alpha 89.309(2)
_cell_angle_beta 86.365(2)
_cell_angle_gamma 67.800(3)
_cell_formula_units_Z 2
_cell_length_a 13.2706(5)
_cell_length_b 14.0867(5)
_cell_length_c 15.8705(3)
_cell_measurement_reflns_used 31148
_cell_measurement_temperature 122.97(14)
_cell_measurement_theta_max 74.3790
_cell_measurement_theta_min 2.6930
_cell_volume 2741.13(16)
_computing_cell_refinement 'CrysAlisPro 1.171.38.43 (Rigaku OD, 2015)'
_computing_data_collection 'CrysAlisPro 1.171.38.43 (Rigaku OD, 2015)'
_computing_data_reduction 'CrysAlisPro 1.171.38.43 (Rigaku OD, 2015)'
_computing_molecular_graphics 'Olex2 (Dolomanov et al., 2009)'
_computing_publication_material 'Olex2 (Dolomanov et al., 2009)'
_computing_structure_refinement 'ShelXL (Sheldrick, 2015)'
_computing_structure_solution 'ShelXT (Sheldrick, 2015)'
_diffrn_ambient_environment N~2~
_diffrn_ambient_temperature 122.97(14)
_diffrn_detector 'CCD plate'
_diffrn_detector_area_resol_mean 8.3636
_diffrn_detector_type TitanS2
_diffrn_measured_fraction_theta_full 0.992
_diffrn_measured_fraction_theta_max 0.956
_diffrn_measurement_details
;
List of Runs (angles in degrees, time in seconds):

  # Type    Start    End  Width  t~exp~   \w     \q     \k     \f   Frames
#--------------------------------------------------------------------------
  1  \w    -50.00  26.00   0.50    5.00    --  -44.81  38.00  90.00  152
  2  \w   -131.00 -34.00   0.50    5.00    --  -44.81 178.00-180.00  194
  3  \w   -124.00 -79.00   0.50    5.00    --  -44.81 -99.00  60.00   90
  4  \w    -50.00  26.00   0.50    5.00    --  -44.81  38.00-180.00  152
  5  \w     14.00 117.00   0.50    5.00    --   44.81  77.00-180.00  206
  6  \w     14.00 117.00   0.50    5.00    --   44.81  77.00-120.00  206
  7  \w     14.00 117.00   0.50    5.00    --   44.81  77.00  60.00  206
  8  \w     14.00 117.00   0.50    5.00    --   44.81  77.00 120.00  206
  9  \w     22.00 115.00   0.50    5.00    --   44.81  38.00   0.00  186
 10  \w     14.00 117.00   0.50    5.00    --   44.81  77.00 -30.00  206
 11  \w     79.00 174.00   0.50   30.00    --  104.50  61.00  30.00  190
 12  \w     74.00 176.00   0.50   30.00    --  104.50  77.00 120.00  204
 13  \w     79.00 174.00   0.50   30.00    --  104.50  61.00   0.00  190
 14  \w     79.00 174.00   0.50   30.00    --  104.50  61.00 120.00  190
 15  \w     79.00 174.00   0.50   30.00    --  104.50  61.00  90.00  190
 16  \w     74.00 177.00   0.50   30.00    --  104.50  78.00-139.12  206
 17  \w     79.00 174.00   0.50   30.00    --  104.50  61.00 150.00  190
 18  \w     33.00 121.00   0.50   30.00    --  104.50-125.00-180.00  176
 19  \w     74.00 176.00   0.50   30.00    --  104.50  77.00   0.00  204
 20  \w     33.00 135.00   0.50   30.00    --  104.50 -77.00 120.00  204
 21  \w     74.00  99.00   0.50   30.00    --  104.50  77.00 -30.00   50
 22  \w    112.00 171.00   0.50   30.00    --  104.50  77.00 -30.00  118
 23  \w     74.00  99.00   0.50   30.00    --  104.50  77.00  90.00   50
 24  \w     79.00 104.00   0.50   30.00    --  104.50  61.00 -30.00   50
 25  \w    114.00 174.00   0.50   30.00    --  104.50  77.00  30.00  120
 26  \w    120.00 146.00   0.50   30.00    --  104.50  77.00  60.00   52
 27  \w     74.00 100.00   0.50   30.00    --  104.50  77.00  60.00   52
 28  \w     74.00  99.00   0.50   30.00    --  104.50  77.00  30.00   50
 29  \w     74.00  99.00   0.50   30.00    --  104.50  77.00 -90.00   50
 30  \w     74.00 100.00   0.50   30.00    --  104.50  77.00-150.00   52
 31  \w     80.00 110.00   0.50   30.00    --  104.50  61.00-180.00   60
 32  \w     74.00  99.00   0.50   30.00    --  104.50  77.00-180.00   50
 33  \w    125.00 172.00   0.50   30.00    --  104.50  77.00-180.00   94
 34  \w     79.00 117.00   0.50   30.00    --  104.50  61.00  60.00   76
 35  \w     79.00 174.00   0.50   30.00    --  104.50  61.00 -90.00  190
 36  \w     74.00 100.00   0.50   30.00    --  104.50  77.00-120.00   52
 37  \w     74.00 169.00   0.50   30.00    --  104.50  77.00 -60.00  190
 38  \w     33.00 121.00   0.50   30.00    --  104.50-125.00 -30.00  176
 39  \w     33.00 135.00   0.50   30.00    --  104.50 -77.00 -30.00  204
 40  \w     77.00 103.00   0.50   30.00    --  104.50  68.00 -63.40   52
 41  \w     74.00 172.00   0.50   30.00    --  104.50  77.00 150.00  196
 42  \w     77.00 127.00   0.50   30.00    --  104.50  67.00-153.66  100
;
_diffrn_measurement_device 'four-circle diffractometer'
_diffrn_measurement_device_type 'GV1000, TitanS2'
_diffrn_measurement_method '\w scans'
_diffrn_orient_matrix_type 'CrysAlisPro convention (1999,Acta A55,543-557)'
_diffrn_orient_matrix_UB_11 0.0023053000
_diffrn_orient_matrix_UB_12 0.0346539000
_diffrn_orient_matrix_UB_13 0.0913127000
_diffrn_orient_matrix_UB_21 0.0805656000
_diffrn_orient_matrix_UB_22 -0.1084155000
_diffrn_orient_matrix_UB_23 0.0199682000
_diffrn_orient_matrix_UB_31 0.0963759000
_diffrn_orient_matrix_UB_32 0.0316143000
_diffrn_orient_matrix_UB_33 -0.0269368000
_diffrn_radiation_monochromator mirror
_diffrn_radiation_probe x-ray
_diffrn_radiation_type CuK\a
_diffrn_radiation_wavelength 1.54184
_diffrn_reflns_av_R_equivalents 0.0670
_diffrn_reflns_av_unetI/netI 0.0433
_diffrn_reflns_Laue_measured_fraction_full 0.992
_diffrn_reflns_Laue_measured_fraction_max 0.956
_diffrn_reflns_limit_h_max 16
_diffrn_reflns_limit_h_min -16
_diffrn_reflns_limit_k_max 17
_diffrn_reflns_limit_k_min -17
_diffrn_reflns_limit_l_max 19
_diffrn_reflns_limit_l_min -19
_diffrn_reflns_number 49210
_diffrn_reflns_point_group_measured_fraction_full 0.992
_diffrn_reflns_point_group_measured_fraction_max 0.956
_diffrn_reflns_theta_full 67.684
_diffrn_reflns_theta_max 75.902
_diffrn_reflns_theta_min 2.790
_diffrn_source 'gradient vaccum rotating-anode X-ray tube'
_diffrn_source_type 'GV1000 (Cu) X-ray Source'
_exptl_absorpt_coefficient_mu 7.205
_exptl_absorpt_correction_T_max 0.562
_exptl_absorpt_correction_T_min 0.387
_exptl_absorpt_correction_type gaussian
_exptl_absorpt_process_details
;
CrysAlisPro 1.171.38.43 (Rigaku Oxford Diffraction, 2015)
Numerical absorption correction based on gaussian integration over
			a multifaceted crystal model
Empirical absorption correction using spherical harmonics,
 implemented in SCALE3 ABSPACK scaling algorithm.
;
_exptl_crystal_colour 'dark brown'
_exptl_crystal_colour_modifier dark
_exptl_crystal_colour_primary brown
_exptl_crystal_density_diffrn 1.442
_exptl_crystal_description block
_exptl_crystal_F_000 1220
_exptl_crystal_recrystallization_method 'from saturated Et2O solution'
_exptl_crystal_size_max 0.215
_exptl_crystal_size_mid 0.155
_exptl_crystal_size_min 0.134
_refine_diff_density_max 1.275
_refine_diff_density_min -1.321
_refine_diff_density_rms 0.141
_refine_ls_extinction_coef 0.00052(12)
_refine_ls_extinction_expression Fc^*^=kFc[1+0.001xFc^2^\l^3^/sin(2\q)]^-1/4^
_refine_ls_extinction_method 'SHELXL-2016/6 (Sheldrick 2016)'
_refine_ls_goodness_of_fit_ref 1.060
_refine_ls_hydrogen_treatment constr
_refine_ls_matrix_type full
_refine_ls_number_parameters 667
_refine_ls_number_reflns 10940
_refine_ls_number_restraints 60
_refine_ls_restrained_S_all 1.058
_refine_ls_R_factor_all 0.0653
_refine_ls_R_factor_gt 0.0617
_refine_ls_shift/su_max 0.002
_refine_ls_shift/su_mean 0.000
_refine_ls_structure_factor_coef Fsqd
_refine_ls_weighting_details 'w=1/[\s^2^(Fo^2^)+(0.1441P)^2^+2.0205P] where P=(Fo^2^+2Fc^2^)/3'
_refine_ls_weighting_scheme calc
_refine_ls_wR_factor_gt 0.1880
_refine_ls_wR_factor_ref 0.1984
_reflns_Friedel_coverage 0.000
_reflns_number_gt 10205
_reflns_number_total 10940
_reflns_threshold_expression 'I > 2\s(I)'
_cod_data_source_file d0cc05173j2.cif
_cod_data_source_block fs294_abs_rint03
_cod_depositor_comments 'Adding full bibliography for 7127343--7127347.cif.'
_cod_database_code 7127344
_shelx_shelxl_version_number 2016/6
_chemical_oxdiff_formula 'C54 H74 N4 Fe2 As4'
_chemical_oxdiff_usercomment 'black block'
_shelx_space_group_comment
;
The symmetry employed for this shelxl refinement is uniquely defined
by the following loop, which should always be used as a source of
symmetry information in preference to the above space-group names.
They are only intended as comments.
;
_reflns_odcompleteness_completeness 99.26
_reflns_odcompleteness_iscentric 1
_reflns_odcompleteness_theta 66.97
_olex2_refinement_description
;
1. Fixed Uiso
 At 1.2 times of:
  All C(H) groups
 At 1.5 times of:
  All C(H,H,H) groups
2. Uiso/Uaniso restraints and constraints
Uanis(N4A) \\sim Ueq, Uanis(N4) \\sim Ueq, Uanis(C30) \\sim Ueq, Uanis(C30A)
\\sim Ueq, Uanis(C29) \\sim Ueq, Uanis(C29A) \\sim Ueq, Uanis(C28) \\sim Ueq,
Uanis(C28A) \\sim Ueq, Uanis(N3) \\sim Ueq, Uanis(N3A) \\sim Ueq: with sigma of
0.005 and sigma for terminal atoms of 0.01
3. Others
 Sof(As6)=Sof(Fe2B)=Sof(As5)=Sof(N4A)=Sof(C30A)=Sof(H30A)=Sof(C29A)=Sof(H29A)=
 Sof(C28A)=Sof(H28A)=Sof(N3A)=1-FVAR(1)
 Sof(Fe2A)=Sof(As3)=Sof(N4)=Sof(N3)=Sof(C30)=Sof(H30)=Sof(C28)=Sof(H28)=
 Sof(C29)=Sof(H29)=Sof(As4)=FVAR(1)
4.a Ternary CH refined with riding coordinates:
 C13(H13), C37(H37), C40(H40), C10(H10), C49(H49), C22(H22), C52(H52), C25(H25)
4.b Aromatic/amide H refined with riding coordinates:
 C6(H6), C1(H1), C30(H30), C3(H3), C2(H2), C28(H28), C29(H29), C35(H35),
 C33(H33), C7(H7), C34(H34), C8(H8), C47(H47), C46(H46), C45(H45), C20(H20),
 C18(H18), C19(H19), C30A(H30A), C29A(H29A), C28A(H28A)
4.c Idealised Me refined as rotating group:
 C15(H15A,H15B,H15C), C14(H14A,H14B,H14C), C39(H39A,H39B,H39C), C38(H38A,H38B,
 H38C), C41(H41A,H41B,H41C), C11(H11A,H11B,H11C), C51(H51A,H51B,H51C), C42(H42A,
 H42B,H42C), C12(H12A,H12B,H12C), C24(H24A,H24B,H24C), C50(H50A,H50B,H50C),
 C23(H23A,H23B,H23C), C53(H53A,H53B,H53C), C26(H26A,H26B,H26C), C27(H27A,H27B,
 H27C), C54(H54A,H54B,H54C)
;
_olex2_diffrn_ambient_temperature_device 'Oxford Cryosystems'
_olex2_submission_special_instructions 'No special instructions were received'
_oxdiff_exptl_absorpt_empirical_details
;
Empirical correction (ABSPACK) includes:
- Absorption correction using spherical harmonics
- Frame scaling
;
_oxdiff_exptl_absorpt_empirical_full_max 1.699
_oxdiff_exptl_absorpt_empirical_full_min 0.762

loop_
_space_group_symop_operation_xyz
'x, y, z'
'-x, -y, -z'

loop_
_atom_site_label
_atom_site_type_symbol
_atom_site_fract_x
_atom_site_fract_y
_atom_site_fract_z
_atom_site_U_iso_or_equiv
_atom_site_adp_type
_atom_site_occupancy
_atom_site_site_symmetry_order
_atom_site_calc_flag
_atom_site_refinement_flags_posn
_atom_site_refinement_flags_adp
_atom_site_refinement_flags_occupancy
_atom_site_disorder_assembly
_atom_site_disorder_group
As1 As 0.05008(4) -0.63141(3) -1.50362(3) 0.04880(17) Uani 1 1 d . . . . .
As2 As -0.00049(4) -0.49735(4) -1.60854(3) 0.04753(16) Uani 1 1 d . . . . .
As6 As -0.6349(3) 0.0238(3) -1.0166(4) 0.0645(13) Uani 0.360(7) 1 d . . P A 1
Fe1 Fe -0.14422(5) -0.49691(4) -1.49376(3) 0.03279(16) Uani 1 1 d . . . . .
Fe2A Fe -0.4783(3) -0.1454(2) -0.99078(19) 0.0264(4) Uani 0.640(7) 1 d . . P A 2
As3 As -0.4468(2) -0.02099(7) -1.10104(8) 0.0471(5) Uani 0.640(7) 1 d . . P A 2
N2 N -0.2828(3) -0.4085(2) -1.54450(18) 0.0359(6) Uani 1 1 d . . . . .
N4 N -0.5639(7) -0.2200(6) -0.9292(6) 0.0256(16) Uani 0.640(7) 1 d . U P A 2
N3 N -0.3667(7) -0.2736(6) -1.0402(5) 0.0267(16) Uani 0.640(7) 1 d . U P A 2
N1 N -0.2167(3) -0.5805(2) -1.43052(19) 0.0398(7) Uani 1 1 d . . . . .
C36 C -0.6989(3) -0.1211(3) -0.8159(2) 0.0389(8) Uani 1 1 d . . . . .
C32 C -0.7588(3) -0.1472(3) -0.9538(3) 0.0398(8) Uani 1 1 d . . . . .
C4 C -0.2839(3) -0.3445(3) -1.6156(2) 0.0368(7) Uani 1 1 d . . . . .
C5 C -0.2638(3) -0.3887(3) -1.6974(2) 0.0367(7) Uani 1 1 d . . . . .
C31 C -0.6752(3) -0.1596(3) -0.8986(2) 0.0360(7) Uani 1 1 d . . . . .
C6 C -0.2680(4) -0.3249(4) -1.7666(2) 0.0458(9) Uani 1 1 d . . . . .
H6 H -0.256050 -0.352322 -1.820977 0.055 Uiso 1 1 calc R . . . .
C13 C -0.2432(4) -0.5015(3) -1.7101(2) 0.0432(8) Uani 1 1 d . . . . .
H13 H -0.208401 -0.537848 -1.660237 0.052 Uiso 1 1 calc R . . . .
C48 C -0.2004(3) -0.2613(3) -1.1145(3) 0.0480(9) Uani 1 1 d . . . . .
C1 C -0.3238(3) -0.5504(3) -1.4167(2) 0.0426(8) Uani 1 1 d . . . . .
H1 H -0.349919 -0.590622 -1.381726 0.051 Uiso 1 1 calc R . . . .
C30 C -0.5213(7) -0.3189(7) -0.9175(5) 0.0283(16) Uani 0.640(7) 1 d . U P A 2
H30 H -0.561515 -0.346042 -0.881654 0.034 Uiso 0.640(7) 1 calc R . P A 2
C9 C -0.3035(3) -0.2403(3) -1.6037(2) 0.0415(8) Uani 1 1 d . . . . .
C43 C -0.3035(3) -0.2640(3) -1.1183(2) 0.0429(9) Uani 1 1 d . . . . .
C44 C -0.3501(4) -0.2613(4) -1.1963(3) 0.0517(10) Uani 1 1 d . . . . .
C3 C -0.3788(3) -0.4031(3) -1.5138(2) 0.0410(8) Uani 1 1 d . . . . .
H3 H -0.439057 -0.353880 -1.536836 0.049 Uiso 1 1 calc R . . . .
C16 C -0.1506(4) -0.6818(3) -1.4045(3) 0.0415(8) Uani 1 1 d . . . . .
C21 C -0.1087(4) -0.6965(3) -1.3236(3) 0.0461(9) Uani 1 1 d . . . . .
C2 C -0.4002(4) -0.4632(4) -1.4506(3) 0.0476(9) Uani 1 1 d . . . . .
H2 H -0.472060 -0.443341 -1.428899 0.057 Uiso 1 1 calc R . . . .
C37 C -0.6099(4) -0.1389(3) -0.7545(2) 0.0425(8) Uani 1 1 d . . . . .
H37 H -0.541289 -0.150694 -0.787740 0.051 Uiso 1 1 calc R . . . .
C40 C -0.7329(4) -0.1919(4) -1.0427(3) 0.0512(10) Uani 1 1 d . . . . .
H40 H -0.658711 -0.197676 -1.060531 0.061 Uiso 1 1 calc R . . . .
C28 C -0.3550(7) -0.3658(7) -1.0130(6) 0.0307(18) Uani 0.640(7) 1 d . U P A 2
H28 H -0.295921 -0.420761 -1.036566 0.037 Uiso 0.640(7) 1 calc R . P A 2
C17 C -0.1253(5) -0.7625(3) -1.4622(3) 0.0564(12) Uani 1 1 d . . . . .
C29 C -0.4224(7) -0.3882(7) -0.9527(6) 0.0337(16) Uani 0.640(7) 1 d . U P A 2
H29 H -0.399705 -0.455411 -0.934091 0.040 Uiso 0.640(7) 1 calc R . P A 2
C35 C -0.8075(4) -0.0693(3) -0.7895(3) 0.0476(9) Uani 1 1 d . . . . .
H35 H -0.825053 -0.042984 -0.734673 0.057 Uiso 1 1 calc R . . . .
C15 C -0.3480(4) -0.5187(4) -1.7159(3) 0.0569(11) Uani 1 1 d . . . . .
H15A H -0.393947 -0.492864 -1.665536 0.085 Uiso 1 1 calc GR . . . .
H15B H -0.331997 -0.590717 -1.721950 0.085 Uiso 1 1 calc GR . . . .
H15C H -0.384671 -0.483336 -1.763989 0.085 Uiso 1 1 calc GR . . . .
C10 C -0.3245(4) -0.1913(3) -1.5158(3) 0.0504(10) Uani 1 1 d . . . . .
H10 H -0.293565 -0.246261 -1.475362 0.061 Uiso 1 1 calc R . . . .
C33 C -0.8661(3) -0.0939(3) -0.9240(3) 0.0492(9) Uani 1 1 d . . . . .
H33 H -0.922250 -0.084093 -0.959565 0.059 Uiso 1 1 calc R . . . .
C49 C -0.1495(3) -0.2656(4) -1.0309(3) 0.0535(11) Uani 1 1 d . . . . .
H49 H -0.208939 -0.242832 -0.986712 0.064 Uiso 1 1 calc R . . . .
C22 C -0.1455(5) -0.6127(4) -1.2569(3) 0.0533(11) Uani 1 1 d . . . . .
H22 H -0.172387 -0.546315 -1.285108 0.064 Uiso 1 1 calc R . . . .
C7 C -0.2897(4) -0.2219(4) -1.7553(3) 0.0521(10) Uani 1 1 d . . . . .
H7 H -0.293250 -0.180550 -1.801986 0.062 Uiso 1 1 calc R . . . .
C52 C -0.4651(4) -0.2593(5) -1.2002(3) 0.0605(13) Uani 1 1 d . . . . .
H52 H -0.505039 -0.228220 -1.147091 0.073 Uiso 1 1 calc R . . . .
C34 C -0.8906(4) -0.0556(4) -0.8429(3) 0.0530(10) Uani 1 1 d . . . . .
H34 H -0.962828 -0.020492 -0.823748 0.064 Uiso 1 1 calc R . . . .
C8 C -0.3061(4) -0.1798(3) -1.6746(3) 0.0526(10) Uani 1 1 d . . . . .
H8 H -0.318925 -0.110599 -1.667597 0.063 Uiso 1 1 calc R . . . .
C14 C -0.1651(4) -0.5495(4) -1.7875(3) 0.0573(12) Uani 1 1 d . . . . .
H14A H -0.201482 -0.523497 -1.838163 0.086 Uiso 1 1 calc GR . . . .
H14B H -0.143366 -0.622668 -1.786479 0.086 Uiso 1 1 calc GR . . . .
H14C H -0.101857 -0.532223 -1.786148 0.086 Uiso 1 1 calc GR . . . .
C39 C -0.5945(5) -0.2348(4) -0.7011(3) 0.0568(11) Uani 1 1 d . . . . .
H39A H -0.661376 -0.225702 -0.669053 0.085 Uiso 1 1 calc GR . . . .
H39B H -0.537764 -0.244673 -0.663337 0.085 Uiso 1 1 calc GR . . . .
H39C H -0.574769 -0.293685 -0.737637 0.085 Uiso 1 1 calc GR . . . .
C47 C -0.1430(4) -0.2604(4) -1.1900(4) 0.0643(13) Uani 1 1 d . . . . .
H47 H -0.073289 -0.259685 -1.188762 0.077 Uiso 1 1 calc R . . . .
C46 C -0.1853(5) -0.2607(5) -1.2669(4) 0.0714(16) Uani 1 1 d . . . . .
H46 H -0.143923 -0.261124 -1.316566 0.086 Uiso 1 1 calc R . . . .
C45 C -0.2883(5) -0.2602(5) -1.2702(3) 0.0652(14) Uani 1 1 d . . . . .
H45 H -0.317199 -0.259140 -1.322262 0.078 Uiso 1 1 calc R . . . .
C38 C -0.6319(5) -0.0477(4) -0.6954(3) 0.0599(12) Uani 1 1 d . . . . .
H38A H -0.653933 0.014338 -0.727302 0.090 Uiso 1 1 calc GR . . . .
H38B H -0.566796 -0.055989 -0.667892 0.090 Uiso 1 1 calc GR . . . .
H38C H -0.688968 -0.044161 -0.653686 0.090 Uiso 1 1 calc GR . . . .
C41 C -0.8092(5) -0.1255(5) -1.1068(3) 0.0685(14) Uani 1 1 d . . . . .
H41A H -0.882260 -0.120703 -1.092014 0.103 Uiso 1 1 calc GR . . . .
H41B H -0.786376 -0.155934 -1.162050 0.103 Uiso 1 1 calc GR . . . .
H41C H -0.806966 -0.058210 -1.106637 0.103 Uiso 1 1 calc GR . . . .
C11 C -0.2699(5) -0.1150(4) -1.5068(4) 0.0667(14) Uani 1 1 d . . . . .
H11A H -0.195164 -0.145302 -1.528057 0.100 Uiso 1 1 calc GR . . . .
H11B H -0.272974 -0.096870 -1.448275 0.100 Uiso 1 1 calc GR . . . .
H11C H -0.307120 -0.054578 -1.538267 0.100 Uiso 1 1 calc GR . . . .
C25 C -0.1738(6) -0.7470(4) -1.5485(3) 0.0696(15) Uani 1 1 d . . . . .
H25 H -0.204238 -0.673089 -1.558737 0.084 Uiso 1 1 calc R . . . .
C51 C -0.0761(5) -0.3761(4) -1.0114(4) 0.0732(16) Uani 1 1 d . . . . .
H51A H -0.117911 -0.418771 -1.010755 0.110 Uiso 1 1 calc GR . . . .
H51B H -0.047079 -0.377932 -0.957237 0.110 Uiso 1 1 calc GR . . . .
H51C H -0.017215 -0.400732 -1.054011 0.110 Uiso 1 1 calc GR . . . .
C42 C -0.7346(5) -0.3009(5) -1.0428(4) 0.0688(14) Uani 1 1 d . . . . .
H42A H -0.686045 -0.342133 -1.002563 0.103 Uiso 1 1 calc GR . . . .
H42B H -0.711604 -0.331247 -1.098097 0.103 Uiso 1 1 calc GR . . . .
H42C H -0.807298 -0.297135 -1.027885 0.103 Uiso 1 1 calc GR . . . .
C20 C -0.0345(5) -0.7949(4) -1.3052(4) 0.0673(14) Uani 1 1 d . . . . .
H20 H -0.003480 -0.806187 -1.253308 0.081 Uiso 1 1 calc R . . . .
C18 C -0.0515(6) -0.8581(4) -1.4390(4) 0.0794(19) Uani 1 1 d . . . . .
H18 H -0.031602 -0.912987 -1.476834 0.095 Uiso 1 1 calc R . . . .
C12 C -0.4463(5) -0.1403(4) -1.4923(3) 0.0675(14) Uani 1 1 d . . . . .
H12A H -0.480183 -0.090663 -1.534112 0.101 Uiso 1 1 calc GR . . . .
H12B H -0.457399 -0.106787 -1.438211 0.101 Uiso 1 1 calc GR . . . .
H12C H -0.478008 -0.191337 -1.489645 0.101 Uiso 1 1 calc GR . . . .
C24 C -0.2406(6) -0.6226(5) -1.2009(3) 0.0689(15) Uani 1 1 d . . . . .
H24A H -0.301329 -0.612402 -1.234580 0.103 Uiso 1 1 calc GR . . . .
H24B H -0.262118 -0.571860 -1.156458 0.103 Uiso 1 1 calc GR . . . .
H24C H -0.217445 -0.689747 -1.176747 0.103 Uiso 1 1 calc GR . . . .
C19 C -0.0072(6) -0.8734(4) -1.3611(5) 0.084(2) Uani 1 1 d . . . . .
H19 H 0.041686 -0.937991 -1.347127 0.100 Uiso 1 1 calc R . . . .
C50 C -0.0858(5) -0.1967(5) -1.0261(5) 0.0813(19) Uani 1 1 d . . . . .
H50A H -0.019613 -0.224416 -1.061396 0.122 Uiso 1 1 calc GR . . . .
H50B H -0.068382 -0.192587 -0.968754 0.122 Uiso 1 1 calc GR . . . .
H50C H -0.128894 -0.129343 -1.044955 0.122 Uiso 1 1 calc GR . . . .
C23 C -0.0572(7) -0.6142(6) -1.1999(4) 0.084(2) Uani 1 1 d . . . . .
H23A H -0.041837 -0.671141 -1.162259 0.126 Uiso 1 1 calc GR . . . .
H23B H -0.081741 -0.551456 -1.167586 0.126 Uiso 1 1 calc GR . . . .
H23C H 0.007780 -0.620908 -1.233693 0.126 Uiso 1 1 calc GR . . . .
C53 C -0.5277(7) -0.1956(7) -1.2702(5) 0.095(2) Uani 1 1 d . . . . .
H53A H -0.532288 -0.126349 -1.264145 0.143 Uiso 1 1 calc GR . . . .
H53B H -0.599771 -0.196508 -1.267467 0.143 Uiso 1 1 calc GR . . . .
H53C H -0.490869 -0.223343 -1.323617 0.143 Uiso 1 1 calc GR . . . .
C26 C -0.0888(9) -0.7969(7) -1.6204(5) 0.105(3) Uani 1 1 d . . . . .
H26A H -0.033921 -0.767846 -1.622182 0.157 Uiso 1 1 calc GR . . . .
H26B H -0.123341 -0.784966 -1.672947 0.157 Uiso 1 1 calc GR . . . .
H26C H -0.055621 -0.869375 -1.611207 0.157 Uiso 1 1 calc GR . . . .
C27 C -0.2656(9) -0.7838(9) -1.5477(5) 0.108(3) Uani 1 1 d . . . . .
H27A H -0.239725 -0.854939 -1.533027 0.163 Uiso 1 1 calc GR . . . .
H27B H -0.293951 -0.775403 -1.602701 0.163 Uiso 1 1 calc GR . . . .
H27C H -0.322324 -0.744640 -1.506976 0.163 Uiso 1 1 calc GR . . . .
C54 C -0.4636(8) -0.3691(7) -1.2038(5) 0.097(2) Uani 1 1 d . . . . .
H54A H -0.424089 -0.402763 -1.254804 0.145 Uiso 1 1 calc GR . . . .
H54B H -0.536984 -0.366413 -1.202973 0.145 Uiso 1 1 calc GR . . . .
H54C H -0.428596 -0.406566 -1.155923 0.145 Uiso 1 1 calc GR . . . .
Fe2B Fe -0.4853(4) -0.1151(4) -0.9948(3) 0.0267(8) Uani 0.360(7) 1 d . . P A 1
As5 As -0.5012(5) -0.0077(2) -1.1199(2) 0.0557(10) Uani 0.360(7) 1 d . . P A 1
As4 As -0.6352(2) 0.03092(16) -1.03742(15) 0.0503(5) Uani 0.640(7) 1 d . . P A 2
N4A N -0.5605(13) -0.1922(11) -0.9343(11) 0.030(3) Uani 0.360(7) 1 d . U P A 1
C30A C -0.521(2) -0.2885(19) -0.9172(14) 0.048(5) Uani 0.360(7) 1 d . U P A 1
H30A H -0.564200 -0.313216 -0.881979 0.057 Uiso 0.360(7) 1 calc R . P A 1
C29A C -0.4160(19) -0.3612(17) -0.9484(15) 0.056(6) Uani 0.360(7) 1 d . U P A 1
H29A H -0.386302 -0.425118 -0.923466 0.067 Uiso 0.360(7) 1 calc R . P A 1
C28A C -0.3573(16) -0.3349(19) -1.0178(13) 0.041(5) Uani 0.360(7) 1 d . U P A 1
H28A H -0.300423 -0.389264 -1.044372 0.049 Uiso 0.360(7) 1 calc R . P A 1
N3A N -0.3740(14) -0.2439(12) -1.0482(11) 0.031(3) Uani 0.360(7) 1 d . U P A 1

loop_
_atom_site_aniso_label
_atom_site_aniso_U_11
_atom_site_aniso_U_22
_atom_site_aniso_U_33
_atom_site_aniso_U_23
_atom_site_aniso_U_13
_atom_site_aniso_U_12
As1 0.0426(3) 0.0356(2) 0.0687(3) 0.0026(2) -0.0064(2) -0.01499(19)
As2 0.0439(3) 0.0699(3) 0.0361(2) 0.00593(19) -0.00860(18) -0.0290(2)
As6 0.0285(11) 0.0426(11) 0.119(4) 0.0324(16) -0.0117(13) -0.0094(7)
Fe1 0.0372(3) 0.0319(3) 0.0309(3) 0.0029(2) -0.0083(2) -0.0141(2)
Fe2A 0.0308(7) 0.0183(9) 0.0279(5) 0.0026(7) -0.0051(4) -0.0062(8)
As3 0.0642(12) 0.0424(4) 0.0334(5) 0.0006(3) 0.0073(5) -0.0202(5)
N2 0.0395(16) 0.0399(15) 0.0297(13) -0.0007(11) -0.0064(11) -0.0158(12)
N4 0.031(3) 0.022(3) 0.027(2) 0.006(2) -0.0057(17) -0.013(3)
N3 0.032(3) 0.021(3) 0.027(3) 0.000(3) -0.0026(18) -0.009(2)
N1 0.0543(19) 0.0366(15) 0.0326(14) 0.0033(11) -0.0106(13) -0.0208(14)
C36 0.0399(19) 0.0391(17) 0.0381(17) 0.0041(13) 0.0013(14) -0.0160(15)
C32 0.0299(18) 0.049(2) 0.047(2) 0.0063(15) -0.0053(15) -0.0216(16)
C4 0.0332(17) 0.0418(18) 0.0304(16) 0.0012(13) -0.0075(13) -0.0076(14)
C5 0.0320(17) 0.0465(19) 0.0302(16) -0.0028(13) -0.0078(13) -0.0123(14)
C31 0.0272(16) 0.0481(19) 0.0355(17) 0.0036(14) -0.0012(13) -0.0176(14)
C6 0.045(2) 0.060(2) 0.0306(17) 0.0032(15) -0.0056(15) -0.0181(18)
C13 0.048(2) 0.050(2) 0.0353(17) -0.0053(15) -0.0093(15) -0.0211(17)
C48 0.0330(19) 0.044(2) 0.061(2) -0.0077(17) 0.0022(17) -0.0087(16)
C1 0.044(2) 0.058(2) 0.0367(17) 0.0015(15) 0.0020(15) -0.0329(18)
C30 0.032(3) 0.025(3) 0.026(3) 0.002(2) -0.0033(18) -0.009(3)
C9 0.045(2) 0.0372(17) 0.0376(18) 0.0002(14) -0.0089(15) -0.0093(15)
C43 0.0335(18) 0.052(2) 0.0386(19) -0.0134(15) 0.0052(14) -0.0118(16)
C44 0.050(2) 0.064(3) 0.039(2) -0.0160(18) 0.0022(17) -0.019(2)
C3 0.0330(18) 0.049(2) 0.0400(18) 0.0013(15) -0.0041(14) -0.0140(15)
C16 0.052(2) 0.0381(18) 0.0433(19) 0.0064(14) 0.0004(16) -0.0278(17)
C21 0.054(2) 0.045(2) 0.044(2) 0.0160(16) -0.0043(17) -0.0252(18)
C2 0.040(2) 0.063(2) 0.0410(19) 0.0021(17) -0.0012(15) -0.0213(18)
C37 0.047(2) 0.051(2) 0.0303(16) 0.0022(14) -0.0012(14) -0.0195(17)
C40 0.044(2) 0.072(3) 0.046(2) -0.0007(19) -0.0127(17) -0.029(2)
C28 0.032(3) 0.024(3) 0.033(3) 0.001(3) -0.004(2) -0.007(2)
C17 0.079(3) 0.042(2) 0.056(2) -0.0038(18) 0.012(2) -0.034(2)
C29 0.038(3) 0.028(3) 0.034(3) 0.001(2) -0.004(2) -0.010(3)
C35 0.043(2) 0.048(2) 0.046(2) 0.0014(16) 0.0070(16) -0.0134(17)
C15 0.057(3) 0.069(3) 0.056(2) -0.007(2) -0.006(2) -0.037(2)
C10 0.064(3) 0.0380(19) 0.0390(19) -0.0029(15) -0.0063(18) -0.0069(18)
C33 0.0323(19) 0.054(2) 0.063(3) 0.0142(19) -0.0087(17) -0.0179(17)
C49 0.0295(19) 0.053(2) 0.074(3) -0.011(2) -0.0107(18) -0.0099(17)
C22 0.073(3) 0.060(2) 0.040(2) 0.0127(17) -0.017(2) -0.038(2)
C7 0.054(2) 0.061(2) 0.038(2) 0.0139(17) -0.0075(17) -0.017(2)
C52 0.057(3) 0.091(4) 0.041(2) -0.017(2) -0.0062(19) -0.036(3)
C34 0.034(2) 0.054(2) 0.065(3) 0.0128(19) 0.0030(18) -0.0105(17)
C8 0.062(3) 0.044(2) 0.047(2) 0.0082(16) -0.0071(19) -0.0144(19)
C14 0.055(3) 0.063(3) 0.054(2) -0.021(2) -0.005(2) -0.021(2)
C39 0.064(3) 0.065(3) 0.045(2) 0.0139(19) -0.010(2) -0.028(2)
C47 0.042(2) 0.065(3) 0.078(3) 0.001(2) 0.015(2) -0.013(2)
C46 0.061(3) 0.072(3) 0.061(3) -0.001(2) 0.022(2) -0.007(3)
C45 0.069(3) 0.075(3) 0.039(2) -0.008(2) 0.010(2) -0.015(3)
C38 0.069(3) 0.069(3) 0.049(2) -0.010(2) -0.001(2) -0.034(3)
C41 0.070(3) 0.096(4) 0.052(3) 0.014(3) -0.025(2) -0.044(3)
C11 0.089(4) 0.046(2) 0.062(3) -0.010(2) -0.014(3) -0.020(2)
C25 0.111(5) 0.063(3) 0.052(3) -0.012(2) 0.007(3) -0.055(3)
C51 0.054(3) 0.062(3) 0.093(4) -0.003(3) -0.029(3) -0.007(2)
C42 0.075(4) 0.069(3) 0.066(3) -0.009(2) -0.020(3) -0.028(3)
C20 0.071(3) 0.054(3) 0.071(3) 0.029(2) -0.005(3) -0.018(2)
C18 0.107(5) 0.039(2) 0.088(4) -0.001(2) 0.032(4) -0.028(3)
C12 0.073(3) 0.058(3) 0.052(3) -0.011(2) 0.002(2) -0.003(2)
C24 0.096(4) 0.077(3) 0.049(2) 0.000(2) 0.008(3) -0.052(3)
C19 0.094(5) 0.045(3) 0.095(4) 0.025(3) 0.015(4) -0.011(3)
C50 0.049(3) 0.081(4) 0.121(5) -0.012(4) -0.016(3) -0.031(3)
C23 0.113(5) 0.099(4) 0.066(3) 0.026(3) -0.044(4) -0.064(4)
C53 0.077(4) 0.135(7) 0.067(4) 0.007(4) -0.020(3) -0.029(4)
C26 0.160(8) 0.115(6) 0.066(4) -0.035(4) 0.029(4) -0.086(6)
C27 0.131(7) 0.156(8) 0.080(4) -0.012(5) -0.001(5) -0.102(7)
C54 0.113(6) 0.123(6) 0.082(4) -0.020(4) -0.012(4) -0.075(5)
Fe2B 0.0207(10) 0.0266(19) 0.0308(11) -0.0048(15) -0.0004(7) -0.0066(16)
As5 0.073(2) 0.0451(9) 0.0571(11) -0.0060(8) 0.0081(14) -0.0329(12)
As4 0.0681(10) 0.0351(7) 0.0556(7) 0.0123(5) -0.0220(5) -0.0260(6)
N4A 0.028(4) 0.033(5) 0.032(4) 0.001(4) -0.003(3) -0.017(4)
C30A 0.051(6) 0.048(7) 0.045(6) 0.001(5) -0.002(4) -0.021(5)
C29A 0.055(7) 0.056(7) 0.057(7) 0.003(5) -0.006(4) -0.021(5)
C28A 0.037(5) 0.045(7) 0.040(5) -0.002(5) 0.000(3) -0.014(5)
N3A 0.032(5) 0.032(5) 0.035(5) 0.002(4) -0.001(3) -0.018(4)

loop_
_atom_type_symbol
_atom_type_description
_atom_type_scat_dispersion_real
_atom_type_scat_dispersion_imag
_atom_type_scat_source
C C 0.0181 0.0091 'International Tables Vol C Tables 4.2.6.8 and 6.1.1.4'
H H 0.0000 0.0000 'International Tables Vol C Tables 4.2.6.8 and 6.1.1.4'
As As -0.9300 1.0051 'International Tables Vol C Tables 4.2.6.8 and 6.1.1.4'
Fe Fe -1.1336 3.1974 'International Tables Vol C Tables 4.2.6.8 and 6.1.1.4'
N N 0.0311 0.0180 'International Tables Vol C Tables 4.2.6.8 and 6.1.1.4'

loop_
_exptl_crystal_face_index_h
_exptl_crystal_face_index_k
_exptl_crystal_face_index_l
_exptl_crystal_face_perp_dist
1 6 8 0.0328
-2 -9 4 0.0577
1 8 -3 0.0720
7 6 -3 0.0793
-8 -6 2 0.0919
5 -2 -6 0.0896
-8 -2 4 0.0667
-6 -9 -2 0.1037
0 -7 -5 0.1051
8 3 -4 0.0856
7 7 -1 0.0779
-2 -2 -10 0.0869
6 4 -7 0.0773
-2 1 -10 0.0659
3 4 -9 0.0685
-5 2 -8 0.0800
0 5 -9 0.0579
7 0 4 0.1029
6 -4 3 0.0883
6 -4 -1 0.0793
3 -7 0 0.0723
-7 2 -2 0.0765

loop_
_geom_angle_atom_site_label_1
_geom_angle_atom_site_label_2
_geom_angle_atom_site_label_3
_geom_angle
_geom_angle_site_symmetry_1
_geom_angle_site_symmetry_3
_geom_angle_publ_flag
As2 As1 As2 90.28(2) . 2_542 ?
As2 As1 Fe1 61.975(19) 2_542 . ?
As2 As1 Fe1 62.03(2) . 2_542 ?
As2 As1 Fe1 61.52(2) . . ?
As2 As1 Fe1 61.46(2) 2_542 2_542 ?
Fe1 As1 Fe1 95.70(2) . 2_542 ?
As1 As2 As1 89.72(2) . 2_542 ?
As1 As2 Fe1 61.35(2) 2_542 2_542 ?
As1 As2 Fe1 61.63(2) 2_542 . ?
As1 As2 Fe1 61.68(2) . . ?
As1 As2 Fe1 61.40(2) . 2_542 ?
Fe1 As2 Fe1 95.42(2) . 2_542 ?
Fe2B As6 Fe2B 84.1(2) . 2_453 ?
Fe2B As6 As5 66.08(18) . . ?
As5 As6 Fe2B 64.00(17) . 2_453 ?
As1 Fe1 As1 84.30(2) . 2_542 ?
As1 Fe1 As2 56.57(2) 2_542 2_542 ?
As1 Fe1 As2 56.68(2) . 2_542 ?
As2 Fe1 As1 56.91(2) . 2_542 ?
As2 Fe1 As1 56.80(2) . . ?
As2 Fe1 As2 84.58(2) . 2_542 ?
N2 Fe1 As1 98.53(10) . 2_542 ?
N2 Fe1 As1 152.57(9) . . ?
N2 Fe1 As2 101.97(9) . . ?
N2 Fe1 As2 145.47(9) . 2_542 ?
N2 Fe1 N1 92.57(14) . . ?
N1 Fe1 As1 97.99(10) . . ?
N1 Fe1 As1 150.94(9) . 2_542 ?
N1 Fe1 As2 100.61(9) . 2_542 ?
N1 Fe1 As2 146.03(10) . . ?
As3 Fe2A As4 55.76(7) . . ?
As3 Fe2A As4 56.32(8) 2_453 2_453 ?
As3 Fe2A As4 56.87(10) . 2_453 ?
As3 Fe2A As4 56.10(10) 2_453 . ?
N4 Fe2A As3 155.3(3) . . ?
N4 Fe2A As4 103.2(3) . . ?
N4 Fe2A As4 141.4(3) . 2_453 ?
N3 Fe2A As3 97.2(3) . . ?
N3 Fe2A N4 93.2(4) . . ?
N3 Fe2A As4 140.8(3) . . ?
N3 Fe2A As4 103.4(3) . 2_453 ?
As4 Fe2A As4 85.61(10) 2_453 . ?
As4 As3 Fe2A 64.45(9) . . ?
As4 As3 Fe2A 62.78(9) 2_453 . ?
As4 As3 As4 94.03(8) . 2_453 ?
C4 N2 Fe1 122.2(3) . . ?
C3 N2 Fe1 122.5(3) . . ?
C3 N2 C4 115.3(3) . . ?
C31 N4 Fe2A 117.5(5) . . ?
C30 N4 Fe2A 121.5(7) . . ?
C30 N4 C31 121.0(7) . . ?
C43 N3 Fe2A 117.0(5) . . ?
C28 N3 Fe2A 123.4(7) . . ?
C28 N3 C43 119.1(7) . . ?
C1 N1 Fe1 123.5(3) . . ?
C1 N1 C16 117.6(3) . . ?
C16 N1 Fe1 118.8(3) . . ?
C31 C36 C37 121.9(3) . . ?
C35 C36 C31 117.8(4) . . ?
C35 C36 C37 120.3(4) . . ?
C31 C32 C40 121.3(3) . . ?
C33 C32 C31 118.2(4) . . ?
C33 C32 C40 120.5(4) . . ?
C5 C4 N2 118.6(3) . . ?
C9 C4 N2 120.4(3) . . ?
C9 C4 C5 121.0(4) . . ?
C4 C5 C13 120.9(3) . . ?
C6 C5 C4 118.1(4) . . ?
C6 C5 C13 120.9(3) . . ?
C36 C31 N4 120.9(5) . . ?
C36 C31 C32 121.5(3) . . ?
C36 C31 N4A 118.0(7) . . ?
C32 C31 N4 117.5(5) . . ?
C32 C31 N4A 119.0(7) . . ?
C5 C6 H6 119.5 . . ?
C7 C6 C5 121.1(4) . . ?
C7 C6 H6 119.5 . . ?
C5 C13 H13 107.3 . . ?
C5 C13 C14 112.7(4) . . ?
C15 C13 C5 111.8(4) . . ?
C15 C13 H13 107.3 . . ?
C15 C13 C14 110.1(3) . . ?
C14 C13 H13 107.3 . . ?
C43 C48 C49 121.4(4) . . ?
C47 C48 C43 117.6(5) . . ?
C47 C48 C49 120.9(5) . . ?
N1 C1 H1 117.5 . . ?
N1 C1 C2 124.9(4) . . ?
C2 C1 H1 117.5 . . ?
N4 C30 H30 116.4 . . ?
N4 C30 C29 127.2(9) . . ?
C29 C30 H30 116.4 . . ?
C4 C9 C10 121.8(4) . . ?
C8 C9 C4 118.8(4) . . ?
C8 C9 C10 119.4(4) . . ?
C48 C43 N3 120.8(5) . . ?
C48 C43 C44 121.3(4) . . ?
C44 C43 N3 117.9(5) . . ?
N3A C43 C48 121.0(8) . . ?
N3A C43 C44 115.8(8) . . ?
C43 C44 C52 121.3(4) . . ?
C45 C44 C43 118.4(5) . . ?
C45 C44 C52 120.4(4) . . ?
N2 C3 H3 116.6 . . ?
N2 C3 C2 126.9(4) . . ?
C2 C3 H3 116.6 . . ?
C21 C16 N1 119.8(3) . . ?
C17 C16 N1 118.3(4) . . ?
C17 C16 C21 121.9(4) . . ?
C16 C21 C22 122.4(4) . . ?
C20 C21 C16 117.3(4) . . ?
C20 C21 C22 120.3(4) . . ?
C1 C2 H2 117.0 . . ?
C3 C2 C1 125.9(4) . . ?
C3 C2 H2 117.0 . . ?
C36 C37 H37 107.9 . . ?
C36 C37 C39 111.0(4) . . ?
C36 C37 C38 113.1(4) . . ?
C39 C37 H37 107.9 . . ?
C38 C37 H37 107.9 . . ?
C38 C37 C39 108.7(4) . . ?
C32 C40 H40 107.7 . . ?
C32 C40 C41 113.5(4) . . ?
C32 C40 C42 109.8(4) . . ?
C41 C40 H40 107.7 . . ?
C41 C40 C42 110.1(4) . . ?
C42 C40 H40 107.7 . . ?
N3 C28 H28 117.0 . . ?
N3 C28 C29 126.0(8) . . ?
C29 C28 H28 117.0 . . ?
C16 C17 C25 121.7(5) . . ?
C16 C17 C18 117.3(5) . . ?
C18 C17 C25 121.0(5) . . ?
C30 C29 H29 117.1 . . ?
C28 C29 C30 125.8(8) . . ?
C28 C29 H29 117.1 . . ?
C36 C35 H35 119.2 . . ?
C36 C35 C34 121.6(4) . . ?
C34 C35 H35 119.2 . . ?
C13 C15 H15A 109.5 . . ?
C13 C15 H15B 109.5 . . ?
C13 C15 H15C 109.5 . . ?
H15A C15 H15B 109.5 . . ?
H15A C15 H15C 109.5 . . ?
H15B C15 H15C 109.5 . . ?
C9 C10 H10 107.5 . . ?
C11 C10 C9 112.7(4) . . ?
C11 C10 H10 107.5 . . ?
C11 C10 C12 110.1(4) . . ?
C12 C10 C9 111.1(4) . . ?
C12 C10 H10 107.5 . . ?
C32 C33 H33 119.5 . . ?
C34 C33 C32 120.9(4) . . ?
C34 C33 H33 119.5 . . ?
C48 C49 H49 107.5 . . ?
C48 C49 C51 110.5(4) . . ?
C51 C49 H49 107.5 . . ?
C50 C49 C48 114.0(5) . . ?
C50 C49 H49 107.5 . . ?
C50 C49 C51 109.6(4) . . ?
C21 C22 H22 108.4 . . ?
C21 C22 C24 108.8(4) . . ?
C21 C22 C23 114.5(5) . . ?
C24 C22 H22 108.4 . . ?
C23 C22 H22 108.4 . . ?
C23 C22 C24 108.1(5) . . ?
C6 C7 H7 119.8 . . ?
C6 C7 C8 120.4(4) . . ?
C8 C7 H7 119.8 . . ?
C44 C52 H52 106.8 . . ?
C44 C52 C54 110.7(5) . . ?
C53 C52 C44 114.4(6) . . ?
C53 C52 H52 106.8 . . ?
C53 C52 C54 111.0(5) . . ?
C54 C52 H52 106.8 . . ?
C35 C34 H34 120.0 . . ?
C33 C34 C35 120.0(4) . . ?
C33 C34 H34 120.0 . . ?
C9 C8 H8 119.7 . . ?
C7 C8 C9 120.6(4) . . ?
C7 C8 H8 119.7 . . ?
C13 C14 H14A 109.5 . . ?
C13 C14 H14B 109.5 . . ?
C13 C14 H14C 109.5 . . ?
H14A C14 H14B 109.5 . . ?
H14A C14 H14C 109.5 . . ?
H14B C14 H14C 109.5 . . ?
C37 C39 H39A 109.5 . . ?
C37 C39 H39B 109.5 . . ?
C37 C39 H39C 109.5 . . ?
H39A C39 H39B 109.5 . . ?
H39A C39 H39C 109.5 . . ?
H39B C39 H39C 109.5 . . ?
C48 C47 H47 118.9 . . ?
C46 C47 C48 122.3(5) . . ?
C46 C47 H47 118.9 . . ?
C47 C46 H46 120.0 . . ?
C45 C46 C47 119.9(5) . . ?
C45 C46 H46 120.0 . . ?
C44 C45 H45 119.7 . . ?
C46 C45 C44 120.5(5) . . ?
C46 C45 H45 119.7 . . ?
C37 C38 H38A 109.5 . . ?
C37 C38 H38B 109.5 . . ?
C37 C38 H38C 109.5 . . ?
H38A C38 H38B 109.5 . . ?
H38A C38 H38C 109.5 . . ?
H38B C38 H38C 109.5 . . ?
C40 C41 H41A 109.5 . . ?
C40 C41 H41B 109.5 . . ?
C40 C41 H41C 109.5 . . ?
H41A C41 H41B 109.5 . . ?
H41A C41 H41C 109.5 . . ?
H41B C41 H41C 109.5 . . ?
C10 C11 H11A 109.5 . . ?
C10 C11 H11B 109.5 . . ?
C10 C11 H11C 109.5 . . ?
H11A C11 H11B 109.5 . . ?
H11A C11 H11C 109.5 . . ?
H11B C11 H11C 109.5 . . ?
C17 C25 H25 107.4 . . ?
C26 C25 C17 112.8(7) . . ?
C26 C25 H25 107.4 . . ?
C27 C25 C17 110.4(5) . . ?
C27 C25 H25 107.4 . . ?
C27 C25 C26 111.3(6) . . ?
C49 C51 H51A 109.5 . . ?
C49 C51 H51B 109.5 . . ?
C49 C51 H51C 109.5 . . ?
H51A C51 H51B 109.5 . . ?
H51A C51 H51C 109.5 . . ?
H51B C51 H51C 109.5 . . ?
C40 C42 H42A 109.5 . . ?
C40 C42 H42B 109.5 . . ?
C40 C42 H42C 109.5 . . ?
H42A C42 H42B 109.5 . . ?
H42A C42 H42C 109.5 . . ?
H42B C42 H42C 109.5 . . ?
C21 C20 H20 119.2 . . ?
C19 C20 C21 121.6(6) . . ?
C19 C20 H20 119.2 . . ?
C17 C18 H18 119.2 . . ?
C19 C18 C17 121.7(5) . . ?
C19 C18 H18 119.2 . . ?
C10 C12 H12A 109.5 . . ?
C10 C12 H12B 109.5 . . ?
C10 C12 H12C 109.5 . . ?
H12A C12 H12B 109.5 . . ?
H12A C12 H12C 109.5 . . ?
H12B C12 H12C 109.5 . . ?
C22 C24 H24A 109.5 . . ?
C22 C24 H24B 109.5 . . ?
C22 C24 H24C 109.5 . . ?
H24A C24 H24B 109.5 . . ?
H24A C24 H24C 109.5 . . ?
H24B C24 H24C 109.5 . . ?
C20 C19 C18 120.2(5) . . ?
C20 C19 H19 119.9 . . ?
C18 C19 H19 119.9 . . ?
C49 C50 H50A 109.5 . . ?
C49 C50 H50B 109.5 . . ?
C49 C50 H50C 109.5 . . ?
H50A C50 H50B 109.5 . . ?
H50A C50 H50C 109.5 . . ?
H50B C50 H50C 109.5 . . ?
C22 C23 H23A 109.5 . . ?
C22 C23 H23B 109.5 . . ?
C22 C23 H23C 109.5 . . ?
H23A C23 H23B 109.5 . . ?
H23A C23 H23C 109.5 . . ?
H23B C23 H23C 109.5 . . ?
C52 C53 H53A 109.5 . . ?
C52 C53 H53B 109.5 . . ?
C52 C53 H53C 109.5 . . ?
H53A C53 H53B 109.5 . . ?
H53A C53 H53C 109.5 . . ?
H53B C53 H53C 109.5 . . ?
C25 C26 H26A 109.5 . . ?
C25 C26 H26B 109.5 . . ?
C25 C26 H26C 109.5 . . ?
H26A C26 H26B 109.5 . . ?
H26A C26 H26C 109.5 . . ?
H26B C26 H26C 109.5 . . ?
C25 C27 H27A 109.5 . . ?
C25 C27 H27B 109.5 . . ?
C25 C27 H27C 109.5 . . ?
H27A C27 H27B 109.5 . . ?
H27A C27 H27C 109.5 . . ?
H27B C27 H27C 109.5 . . ?
C52 C54 H54A 109.5 . . ?
C52 C54 H54B 109.5 . . ?
C52 C54 H54C 109.5 . . ?
H54A C54 H54B 109.5 . . ?
H54A C54 H54C 109.5 . . ?
H54B C54 H54C 109.5 . . ?
As6 Fe2B As6 95.9(2) . 2_453 ?
As6 Fe2B As5 74.4(2) . 2_453 ?
As6 Fe2B As5 54.90(17) 2_453 2_453 ?
As6 Fe2B As5 57.2(2) . . ?
As6 Fe2B As5 72.0(2) 2_453 . ?
As5 Fe2B As5 101.5(3) . 2_453 ?
N4A Fe2B As6 96.2(6) . . ?
N4A Fe2B As6 145.4(6) . 2_453 ?
N4A Fe2B As5 97.9(5) . 2_453 ?
N4A Fe2B As5 140.3(6) . . ?
N4A Fe2B N3A 91.6(7) . . ?
N3A Fe2B As6 97.0(5) . 2_453 ?
N3A Fe2B As6 144.6(6) . . ?
N3A Fe2B As5 138.6(6) . 2_453 ?
N3A Fe2B As5 96.2(5) . . ?
As6 As5 As6 84.21(19) . 2_453 ?
As6 As5 Fe2B 61.10(19) . 2_453 ?
As6 As5 Fe2B 56.7(2) . . ?
Fe2B As5 As6 53.37(17) . 2_453 ?
Fe2B As5 As6 49.0(2) 2_453 2_453 ?
Fe2B As5 Fe2B 78.5(3) . 2_453 ?
Fe2A As4 Fe2A 94.39(10) 2_453 . ?
As3 As4 Fe2A 59.79(9) . . ?
As3 As4 Fe2A 59.83(8) 2_453 . ?
C31 N4A Fe2B 130.7(10) . . ?
C30A N4A C31 102.3(15) . . ?
C30A N4A Fe2B 127.0(15) . . ?
N4A C30A H30A 117.3 . . ?
N4A C30A C29A 125(2) . . ?
C29A C30A H30A 117.3 . . ?
C30A C29A H29A 120.0 . . ?
C28A C29A C30A 120(2) . . ?
C28A C29A H29A 120.0 . . ?
C29A C28A H28A 116.0 . . ?
N3A C28A C29A 128(2) . . ?
N3A C28A H28A 116.0 . . ?
C43 N3A Fe2B 134.1(11) . . ?
C28A N3A C43 103.5(14) . . ?
C28A N3A Fe2B 122.5(14) . . ?

loop_
_geom_bond_atom_site_label_1
_geom_bond_atom_site_label_2
_geom_bond_distance
_geom_bond_site_symmetry_2
_geom_bond_publ_flag
As1 As2 2.4285(7) . ?
As1 As2 2.4329(7) 2_542 ?
As1 Fe1 2.5549(7) 2_542 ?
As1 Fe1 2.5548(7) . ?
As2 Fe1 2.5700(7) 2_542 ?
As2 Fe1 2.5509(8) . ?
As6 Fe2B 2.242(7) . ?
As6 Fe2B 2.414(7) 2_453 ?
As6 As5 2.256(5) . ?
Fe1 N2 2.004(3) . ?
Fe1 N1 2.007(4) . ?
Fe2A As3 2.587(3) . ?
Fe2A As3 2.596(3) 2_453 ?
Fe2A N4 2.023(9) . ?
Fe2A N3 1.984(8) . ?
Fe2A As4 2.701(4) . ?
Fe2A As4 2.647(4) 2_453 ?
As3 As4 2.475(4) . ?
As3 As4 2.493(3) 2_453 ?
N2 C4 1.433(5) . ?
N2 C3 1.310(5) . ?
N4 C31 1.453(9) . ?
N4 C30 1.306(10) . ?
N3 C43 1.486(9) . ?
N3 C28 1.318(11) . ?
N1 C1 1.324(6) . ?
N1 C16 1.437(5) . ?
C36 C31 1.397(5) . ?
C36 C37 1.524(6) . ?
C36 C35 1.386(6) . ?
C32 C31 1.415(5) . ?
C32 C40 1.518(6) . ?
C32 C33 1.389(6) . ?
C4 C5 1.413(5) . ?
C4 C9 1.402(5) . ?
C5 C6 1.401(6) . ?
C5 C13 1.521(6) . ?
C31 N4A 1.489(16) . ?
C6 H6 0.9300 . ?
C6 C7 1.379(7) . ?
C13 H13 0.9800 . ?
C13 C15 1.506(6) . ?
C13 C14 1.539(6) . ?
C48 C43 1.388(6) . ?
C48 C49 1.516(7) . ?
C48 C47 1.381(7) . ?
C1 H1 0.9300 . ?
C1 C2 1.393(6) . ?
C30 H30 0.9300 . ?
C30 C29 1.393(12) . ?
C9 C10 1.526(5) . ?
C9 C8 1.398(6) . ?
C43 C44 1.414(6) . ?
C43 N3A 1.366(17) . ?
C44 C52 1.521(7) . ?
C44 C45 1.391(7) . ?
C3 H3 0.9300 . ?
C3 C2 1.389(6) . ?
C16 C21 1.413(6) . ?
C16 C17 1.394(6) . ?
C21 C22 1.511(7) . ?
C21 C20 1.404(6) . ?
C2 H2 0.9300 . ?
C37 H37 0.9800 . ?
C37 C39 1.540(6) . ?
C37 C38 1.526(6) . ?
C40 H40 0.9800 . ?
C40 C41 1.524(7) . ?
C40 C42 1.545(8) . ?
C28 H28 0.9300 . ?
C28 C29 1.383(14) . ?
C17 C25 1.528(8) . ?
C17 C18 1.395(8) . ?
C29 H29 0.9300 . ?
C35 H35 0.9300 . ?
C35 C34 1.388(7) . ?
C15 H15A 0.9600 . ?
C15 H15B 0.9600 . ?
C15 H15C 0.9600 . ?
C10 H10 0.9800 . ?
C10 C11 1.518(8) . ?
C10 C12 1.523(8) . ?
C33 H33 0.9300 . ?
C33 C34 1.373(7) . ?
C49 H49 0.9800 . ?
C49 C51 1.533(7) . ?
C49 C50 1.515(8) . ?
C22 H22 0.9800 . ?
C22 C24 1.547(8) . ?
C22 C23 1.519(7) . ?
C7 H7 0.9300 . ?
C7 C8 1.388(6) . ?
C52 H52 0.9800 . ?
C52 C53 1.502(9) . ?
C52 C54 1.541(10) . ?
C34 H34 0.9300 . ?
C8 H8 0.9300 . ?
C14 H14A 0.9600 . ?
C14 H14B 0.9600 . ?
C14 H14C 0.9600 . ?
C39 H39A 0.9600 . ?
C39 H39B 0.9600 . ?
C39 H39C 0.9600 . ?
C47 H47 0.9300 . ?
C47 C46 1.377(9) . ?
C46 H46 0.9300 . ?
C46 C45 1.369(10) . ?
C45 H45 0.9300 . ?
C38 H38A 0.9600 . ?
C38 H38B 0.9600 . ?
C38 H38C 0.9600 . ?
C41 H41A 0.9600 . ?
C41 H41B 0.9600 . ?
C41 H41C 0.9600 . ?
C11 H11A 0.9600 . ?
C11 H11B 0.9600 . ?
C11 H11C 0.9600 . ?
C25 H25 0.9800 . ?
C25 C26 1.525(9) . ?
C25 C27 1.492(10) . ?
C51 H51A 0.9600 . ?
C51 H51B 0.9600 . ?
C51 H51C 0.9600 . ?
C42 H42A 0.9600 . ?
C42 H42B 0.9600 . ?
C42 H42C 0.9600 . ?
C20 H20 0.9300 . ?
C20 C19 1.349(10) . ?
C18 H18 0.9300 . ?
C18 C19 1.382(11) . ?
C12 H12A 0.9600 . ?
C12 H12B 0.9600 . ?
C12 H12C 0.9600 . ?
C24 H24A 0.9600 . ?
C24 H24B 0.9600 . ?
C24 H24C 0.9600 . ?
C19 H19 0.9300 . ?
C50 H50A 0.9600 . ?
C50 H50B 0.9600 . ?
C50 H50C 0.9600 . ?
C23 H23A 0.9600 . ?
C23 H23B 0.9600 . ?
C23 H23C 0.9600 . ?
C53 H53A 0.9600 . ?
C53 H53B 0.9600 . ?
C53 H53C 0.9600 . ?
C26 H26A 0.9600 . ?
C26 H26B 0.9600 . ?
C26 H26C 0.9600 . ?
C27 H27A 0.9600 . ?
C27 H27B 0.9600 . ?
C27 H27C 0.9600 . ?
C54 H54A 0.9600 . ?
C54 H54B 0.9600 . ?
C54 H54C 0.9600 . ?
Fe2B As5 2.452(5) . ?
Fe2B As5 2.478(5) 2_453 ?
Fe2B N4A 1.942(16) . ?
Fe2B N3A 2.011(16) . ?
N4A C30A 1.29(2) . ?
C30A H30A 0.9300 . ?
C30A C29A 1.45(3) . ?
C29A H29A 0.9300 . ?
C29A C28A 1.43(3) . ?
C28A H28A 0.9300 . ?
C28A N3A 1.31(2) . ?

loop_
_exptl_oxdiff_crystal_face_indexfrac_h
_exptl_oxdiff_crystal_face_indexfrac_k
_exptl_oxdiff_crystal_face_indexfrac_l
_exptl_oxdiff_crystal_face_x
_exptl_oxdiff_crystal_face_y
_exptl_oxdiff_crystal_face_z
0.9967 5.9963 8.0065 0.9412 -0.4099 0.0700
-2.0111 -9.0031 3.9955 0.0482 0.8938 -0.5861
1.0099 8.0031 -2.9954 0.0062 -0.8461 0.4310
7.0034 5.9977 -3.0006 -0.0500 -0.1459 0.9454
-8.0017 -5.9963 2.0009 -0.0435 0.0454 -1.0146
5.0005 -2.0012 -6.0065 -0.6063 0.4999 0.5805
-7.9999 -1.9964 4.0046 0.2780 -0.3481 -0.9420
-6.0019 -8.9965 -2.0038 -0.5086 0.4518 -0.8089
-0.0015 -6.9991 -5.0069 -0.6997 0.6587 -0.0865
8.0009 2.9966 -4.0039 -0.2433 0.2398 0.9737
7.0023 6.9969 -0.9992 0.1674 -0.2144 0.9230
-1.9901 -1.9933 -10.0034 -0.9871 -0.1440 0.0146
6.0064 4.0002 -7.0028 -0.4870 -0.0896 0.8940
-1.9873 1.0075 -10.0011 -0.8829 -0.4690 0.1097
3.0107 4.0038 -9.0015 -0.6763 -0.3713 0.6592
-4.9861 2.0091 -7.9978 -0.6722 -0.7792 -0.2016
0.0140 5.0064 -8.9989 -0.6482 -0.7213 0.4020
6.9906 -0.0079 3.9969 0.3808 0.6439 0.5658
5.9886 -4.0076 2.9941 0.1483 0.9767 0.3698
5.9927 -4.0054 -1.0071 -0.2169 0.8969 0.4781
2.9911 -7.0043 -0.0072 -0.2365 1.0002 0.0670
-6.9907 2.0073 -1.9947 -0.1287 -0.8207 -0.5565
